data_4062444
loop_
_publ_author_name
'Kandasamy, Karuppasamy'
'Kumar, Sangit'
'Singh, Harkesh B.'
'Wolmersh\"auser, Gotthelf'

_publ_section_title
;
 Influence of Both Steric Effects and Te&#x00B7;&#x00B7;&#x00B7;N
 Intramolecular Nonbonded Interactions on the Stabilization of Organotellurium
 Compounds Incorporating
 [2-[1-(3,5-Dimethylphenyl)-2-naphthyl]-4,5-dihydro-4,4-dimethyloxazole]
;
_journal_issue 24
_journal_name_full Organometallics
_journal_page_first 5069
_journal_page_last 5078
_journal_paper_doi 10.1021/om0340948
_journal_volume 22
_journal_year 2003
_chemical_formula_sum 'C53 H51 N2 O2 Te2'
_chemical_formula_weight 1003.16
_space_group_IT_number 15
_symmetry_cell_setting monoclinic
_symmetry_space_group_name_Hall '-C 2yc'
_symmetry_space_group_name_H-M 'C 1 2/c 1'
_cell_angle_alpha 90.00
_cell_angle_beta 102.266(10)
_cell_angle_gamma 90.00
_cell_formula_units_Z 4
_cell_length_a 26.369(2)
_cell_length_b 10.3905(6)
_cell_length_c 17.0929(15)
_cell_measurement_temperature 293(2)
_cell_volume 4576.4(6)
_diffrn_ambient_temperature 293(2)
_exptl_crystal_density_diffrn 1.456
_cod_depositor_comments
;
The following automatic conversions were performed:
'_symmetry_cell_setting' value 'Monoclinic' changed to 'monoclinic'
according to '/home/saulius/struct/CIF-dictionaries/cif_core.dic'
dictionary named 'cif_core.dic' version 2.4.1 from 2010-06-29.

Automatic conversion script
Id: cif_fix_enum 1527 2010-12-29 10:47:43Z saulius 
;
_cod_original_sg_symbol_H-M 'C 2/c'
_cod_database_code 4062444

loop_
_symmetry_equiv_pos_as_xyz
'x, y, z'
'-x, y, -z+1/2'
'x+1/2, y+1/2, z'
'-x+1/2, y+1/2, -z+1/2'
'-x, -y, -z'
'x, -y, z-1/2'
'-x+1/2, -y+1/2, -z'
'x+1/2, -y+1/2, z-1/2'

loop_
_atom_site_label
_atom_site_type_symbol
_atom_site_fract_x
_atom_site_fract_y
_atom_site_fract_z
_atom_site_U_iso_or_equiv
_atom_site_adp_type
_atom_site_occupancy
_atom_site_calc_flag
_atom_site_refinement_flags
_atom_site_disorder_assembly
_atom_site_disorder_group
Te1 Te 0.030702(9) 0.07429(3) 0.69436(2) 0.04920(10) Uani 1 d . . .
O1 O 0.17549(12) 0.1897(4) 0.6005(2) 0.0874(12) Uani 1 d . . .
N1 N 0.10378(13) 0.0873(4) 0.6039(2) 0.0721(12) Uani 1 d . . .
C1 C 0.08822(12) 0.2152(3) 0.7438(2) 0.0375(8) Uani 1 d . . .
C2 C 0.08251(13) 0.2823(4) 0.8096(2) 0.0462(10) Uani 1 d . . .
H2 H 0.0542 0.2647 0.8323 0.055 Uiso 1 calc R . .
C3 C 0.11798(13) 0.3774(4) 0.8444(2) 0.0438(9) Uani 1 d . . .
C4 C 0.11191(15) 0.4457(5) 0.9131(3) 0.0586(12) Uani 1 d . . .
H4 H 0.0841 0.4263 0.9366 0.070 Uiso 1 calc R . .
C5 C 0.14543(16) 0.5380(4) 0.9452(3) 0.0614(12) Uani 1 d . . .
H5 H 0.1401 0.5839 0.9894 0.074 Uiso 1 calc R . .
C6 C 0.18843(14) 0.5655(5) 0.9123(3) 0.0573(10) Uani 1 d . . .
H6 H 0.2122 0.6276 0.9360 0.069 Uiso 1 calc R . .
C7 C 0.19576(14) 0.5029(4) 0.8465(3) 0.0485(10) Uani 1 d . . .
H7 H 0.2241 0.5240 0.8247 0.058 Uiso 1 calc R . .
C8 C 0.16078(12) 0.4048(3) 0.8097(2) 0.0381(9) Uani 1 d . . .
C9 C 0.16717(13) 0.3364(3) 0.7407(2) 0.0372(8) Uani 1 d . . .
C10 C 0.21309(14) 0.3744(4) 0.7068(2) 0.0406(9) Uani 1 d . . .
C11 C 0.21008(16) 0.4793(4) 0.6570(3) 0.0506(10) Uani 1 d . . .
H11 H 0.1782 0.5195 0.6393 0.061 Uiso 1 calc R . .
C12 C 0.25335(18) 0.5268(4) 0.6326(3) 0.0550(11) Uani 1 d . . .
C13 C 0.2496(2) 0.6411(5) 0.5784(3) 0.0850(17) Uani 1 d . . .
H13A H 0.2486 0.6128 0.5247 0.127 Uiso 1 calc R . .
H13B H 0.2792 0.6956 0.5959 0.127 Uiso 1 calc R . .
H13C H 0.2185 0.6883 0.5800 0.127 Uiso 1 calc R . .
C14 C 0.30044(17) 0.4659(4) 0.6615(3) 0.0615(13) Uani 1 d . . .
H14 H 0.3301 0.4986 0.6474 0.074 Uiso 1 calc R . .
C15 C 0.30501(15) 0.3598(4) 0.7097(3) 0.0541(11) Uani 1 d . . .
C16 C 0.35618(15) 0.2967(5) 0.7406(4) 0.0803(16) Uani 1 d . . .
H16A H 0.3674 0.2540 0.6974 0.120 Uiso 1 calc R . .
H16B H 0.3528 0.2348 0.7809 0.120 Uiso 1 calc R . .
H16C H 0.3813 0.3606 0.7634 0.120 Uiso 1 calc R . .
C17 C 0.26029(13) 0.3146(4) 0.7324(3) 0.0470(10) Uani 1 d . . .
H17 H 0.2625 0.2427 0.7654 0.056 Uiso 1 calc R . .
C18 C 0.13187(12) 0.2426(3) 0.7081(2) 0.0358(8) Uani 1 d . . .
C19 C 0.13578(13) 0.1689(4) 0.6363(2) 0.0410(9) Uani 1 d . . .
C20 C 0.16896(19) 0.1037(6) 0.5343(3) 0.0797(17) Uani 1 d . . .
H20A H 0.1974 0.0427 0.5412 0.096 Uiso 1 calc R . .
H20B H 0.1674 0.1505 0.4847 0.096 Uiso 1 calc R . .
C21 C 0.11882(16) 0.0359(4) 0.5334(3) 0.0610(12) Uani 1 d . . .
C22 C 0.0799(2) 0.0745(11) 0.4580(4) 0.163(4) Uani 1 d . . .
H22A H 0.0457 0.0478 0.4623 0.244 Uiso 1 calc R . .
H22B H 0.0889 0.0338 0.4124 0.244 Uiso 1 calc R . .
H22C H 0.0805 0.1663 0.4516 0.244 Uiso 1 calc R . .
C23 C 0.1244(4) -0.1060(7) 0.5369(6) 0.190(5) Uani 1 d . . .
H23A H 0.1495 -0.1296 0.5840 0.285 Uiso 1 calc R . .
H23B H 0.1357 -0.1357 0.4903 0.285 Uiso 1 calc R . .
H23C H 0.0916 -0.1445 0.5386 0.285 Uiso 1 calc R . .
C30 C -0.0210(6) 0.536(2) 0.9309(8) 0.229(7) Uani 1 d D . .
C31 C -0.0222(5) 0.4203(17) 0.9481(11) 0.35(2) Uani 1 d D . .
H31 H -0.0383 0.3626 0.9091 0.424 Uiso 1 calc R . .
C32 C -0.0019(7) 0.3785(12) 1.0175(14) 0.364(19) Uani 1 d D . .
H32 H -0.0033 0.2920 1.0309 0.436 Uiso 1 calc R . .
C33 C -0.0396(13) 0.582(4) 0.8485(14) 0.39(3) Uani 0.50 d PD . .
H33A H -0.0206 0.5397 0.8138 0.580 Uiso 0.50 calc PR . .
H33B H -0.0345 0.6732 0.8465 0.580 Uiso 0.50 calc PR . .
H33C H -0.0758 0.5625 0.8314 0.580 Uiso 0.50 calc PR . .

loop_
_atom_site_aniso_label
_atom_site_aniso_U_11
_atom_site_aniso_U_22
_atom_site_aniso_U_33
_atom_site_aniso_U_23
_atom_site_aniso_U_13
_atom_site_aniso_U_12
Te1 0.03702(12) 0.05141(14) 0.06372(19) -0.01091(17) 0.02095(10) -0.00478(14)
O1 0.072(2) 0.130(3) 0.075(3) -0.057(2) 0.0485(18) -0.050(2)
N1 0.065(2) 0.086(3) 0.080(3) -0.040(3) 0.048(2) -0.030(2)
C1 0.0295(16) 0.0404(19) 0.044(2) -0.0019(17) 0.0103(15) -0.0015(14)
C2 0.0378(18) 0.057(2) 0.050(3) 0.000(2) 0.0229(17) -0.0008(17)
C3 0.0429(19) 0.053(2) 0.039(2) -0.0051(18) 0.0156(17) 0.0014(16)
C4 0.049(2) 0.085(3) 0.047(3) -0.017(2) 0.0233(19) -0.005(2)
C5 0.057(2) 0.078(3) 0.052(3) -0.024(2) 0.017(2) 0.000(2)
C6 0.050(2) 0.066(3) 0.056(3) -0.020(2) 0.0114(18) -0.010(2)
C7 0.0396(19) 0.054(2) 0.055(3) -0.007(2) 0.0174(18) -0.0056(17)
C8 0.0349(16) 0.046(2) 0.035(2) 0.0003(17) 0.0130(15) 0.0044(15)
C9 0.0356(17) 0.0415(19) 0.038(2) 0.0021(17) 0.0156(16) 0.0008(15)
C10 0.045(2) 0.045(2) 0.036(2) -0.0042(18) 0.0191(17) -0.0065(16)
C11 0.059(2) 0.049(2) 0.050(3) -0.001(2) 0.024(2) -0.0003(18)
C12 0.079(3) 0.048(2) 0.050(3) -0.012(2) 0.039(2) -0.017(2)
C13 0.142(5) 0.058(3) 0.072(4) 0.000(3) 0.063(4) -0.023(3)
C14 0.067(3) 0.066(3) 0.064(3) -0.025(2) 0.043(2) -0.028(2)
C15 0.047(2) 0.063(3) 0.058(3) -0.016(2) 0.025(2) -0.0143(19)
C16 0.037(2) 0.106(4) 0.104(4) -0.023(3) 0.027(2) -0.009(2)
C17 0.045(2) 0.052(2) 0.049(3) -0.007(2) 0.0198(18) -0.0065(17)
C18 0.0344(16) 0.0393(19) 0.035(2) 0.0005(16) 0.0106(15) 0.0041(14)
C19 0.0340(17) 0.050(2) 0.044(3) 0.0006(18) 0.0191(16) 0.0002(16)
C20 0.073(3) 0.110(4) 0.064(3) -0.038(3) 0.033(3) -0.025(3)
C21 0.058(2) 0.078(3) 0.057(3) -0.027(2) 0.033(2) -0.017(2)
C22 0.077(4) 0.299(12) 0.097(5) -0.089(7) -0.015(4) 0.023(6)
C23 0.373(15) 0.081(5) 0.174(9) -0.048(5) 0.190(10) -0.036(7)
C30 0.175(13) 0.268(19) 0.292(17) -0.078(17) 0.155(13) 0.023(14)
C31 0.134(10) 0.38(3) 0.61(4) -0.42(3) 0.221(17) -0.154(16)
C32 0.32(3) 0.147(10) 0.77(5) -0.14(2) 0.45(3) -0.072(13)
C33 0.25(4) 0.69(10) 0.21(3) 0.03(5) 0.04(3) 0.22(5)

loop_
_geom_bond_atom_site_label_1
_geom_bond_atom_site_label_2
_geom_bond_distance
_geom_bond_site_symmetry_2
_geom_bond_publ_flag
Te1 C1 2.148(3) . ?
Te1 Te1 2.7473(6) 2_556 ?
O1 C19 1.338(4) . ?
O1 C20 1.423(5) . ?
N1 C19 1.241(5) . ?
N1 C21 1.448(5) . ?
C1 C2 1.358(5) . ?
C1 C18 1.441(5) . ?
C2 C3 1.403(5) . ?
C3 C4 1.410(6) . ?
C3 C8 1.411(5) . ?
C4 C5 1.341(6) . ?
C5 C6 1.398(6) . ?
C6 C7 1.348(6) . ?
C7 C8 1.428(5) . ?
C8 C9 1.416(5) . ?
C9 C18 1.381(5) . ?
C9 C10 1.502(5) . ?
C10 C17 1.377(5) . ?
C10 C11 1.375(5) . ?
C11 C12 1.387(6) . ?
C12 C14 1.388(6) . ?
C12 C13 1.496(6) . ?
C14 C15 1.366(6) . ?
C15 C17 1.399(5) . ?
C15 C16 1.492(6) . ?
C18 C19 1.469(5) . ?
C20 C21 1.495(6) . ?
C21 C23 1.481(9) . ?
C21 C22 1.522(8) . ?
C30 C31 1.241(13) . ?
C30 C32 1.305(13) 5_567 ?
C30 C33 1.467(17) . ?
C31 C32 1.271(14) . ?
C32 C30 1.305(13) 5_567 ?
